data_9012653
loop_
_publ_author_name
'Rastsvetaeva, R. K.'
'Bolotina, N. B.'
'Sapozhnikov, A. N.'
'Kashaev, A. A.'
'Schoenleber, A.'
'Chapuis, G.'

_publ_section_title
;
 Average structure of cubic lazurite with a three-dimensional incommensurate
 modulation
;
_journal_name_full 'Crystallography Reports'
_journal_page_first 404
_journal_page_last 407
_journal_paper_doi 10.1134/1.1481924
_journal_volume 47
_journal_year 2002
_chemical_compound_source 'Malo-Bystrinskoe deposit, Lake Baikal region, Russia'
_chemical_formula_sum 'Al3 Ca0.828 Cl0.048 Na3.172 O13.76 S1.022 Si3'
_chemical_name_mineral Lazurite
_space_group_IT_number 195
_symmetry_space_group_name_Hall 'P 2 2 3'
_symmetry_space_group_name_H-M 'P 2 3'
_cell_angle_alpha 90
_cell_angle_beta 90
_cell_angle_gamma 90
_cell_formula_units_Z 2
_cell_length_a 9.077
_cell_length_b 9.077
_cell_length_c 9.077
_cell_volume 747.872
_database_code_amcsd 0012380
_exptl_crystal_density_diffrn 2.336
_cod_original_cell_volume 747.871
_cod_original_formula_sum 'Na3.172 Ca.828 (Si3 Al3) S1.022 O13.76 Cl.048'
_cod_database_code 9012653

loop_
_space_group_symop_operation_xyz
x,y,z
-z,-x,y
-z,x,-y
z,-x,-y
z,x,y
y,-z,-x
-y,-z,x
-y,z,-x
y,z,x
-x,y,-z
x,-y,-z
-x,-y,z

loop_
_atom_site_label
_atom_site_fract_x
_atom_site_fract_y
_atom_site_fract_z
_atom_site_occupancy
_atom_site_U_iso_or_equiv
Na1 0.25850 0.25850 0.25850 0.44000 0.05573
Na2 0.20190 0.20190 0.20190 0.24000 0.03926
Na3 0.32530 0.32530 0.32530 0.32000 0.07219
Na4 0.68720 0.68720 0.68720 0.37000 0.08359
NaM 0.75470 0.75470 0.75470 0.21600 0.06459
CaM 0.75470 0.75470 0.75470 0.14400 0.06459
Ca 0.81500 0.81500 0.81500 0.27000 0.06333
Si1 0.50000 0.24990 0.00000 0.50000 0.04053
Al1 0.50000 0.24990 0.00000 0.50000 0.04053
Si2 0.50000 0.00000 0.24990 0.50000 0.04559
Al2 0.50000 0.00000 0.24990 0.50000 0.04559
S1 0.00000 0.00000 0.00000 0.51000 0.11779
S2 0.50000 0.50000 0.50000 0.37000 0.10259
OS1 0.89960 0.89960 0.89960 0.51000 0.14438
OS2 0.39300 0.39300 0.39300 0.37000 0.13172
S3 0.15220 0.50000 0.50000 0.05600 0.24444
Cl3 0.15220 0.50000 0.50000 0.00400 0.24444
S4 0.25890 0.00000 0.00000 0.06600 0.11019
Cl4 0.25890 0.00000 0.00000 0.00400 0.11019
S5 0.26830 0.50000 0.50000 0.02600 0.13045
Cl5 0.26830 0.50000 0.50000 0.00400 0.13045
S6 0.14710 0.00000 0.00000 0.04600 0.14692
Cl6 0.14710 0.00000 0.00000 0.00400 0.14692
O1 0.35090 0.35120 0.01630 1.00000 0.09879
O2*1 0.14660 0.14640 0.53550 0.68000 0.05446
O2*2 0.15080 0.15210 0.45020 0.32000 0.04053

loop_
_cod_changelog_entry_id
_cod_changelog_entry_author
_cod_changelog_entry_date
_cod_changelog_entry_text
1
;cod-tools version 3.10.1
Id: cif_fix_AMCSD_atom_labels 10224 2024-08-07 11:09:31Z saulius
;
2024-08-07T19:40:07+03:00
;Changed the following '_atom_site_label' values:
the first duplicated label 'O2*'  converted to 'O2*1'
duplicated label 'O2*' at index 25 converted to 'O2*2'
;

loop_
_cod_related_entry_id
_cod_related_entry_database
_cod_related_entry_code
1 AMCSD 0012380
